data_2000960
loop_
_publ_author_name
'Kwiatkowski, W.'
'Karolak-Wojciechowska, J.'

_publ_section_title
;
 Structure and conformation of
 <i>N</i>-(morpholinomethyl)-<i>m</i>-bromophenylsuccinimide
;
_journal_issue 4
_journal_name_full 'Acta Crystallographica Section C'
_journal_page_first 678
_journal_page_last 680
_journal_paper_doi 10.1107/S0108270191010569
_journal_volume 48
_journal_year 1992
_chemical_formula_sum 'C15 H17 Br N2 O3'
_chemical_formula_weight 353.22
_symmetry_cell_setting monoclinic
_symmetry_space_group_name_Hall '-P 2ybc'
_symmetry_space_group_name_H-M 'P 1 21/c 1'
_cell_angle_alpha 90
_cell_angle_beta 100.49(2)
_cell_angle_gamma 90
_cell_formula_units_Z 4
_cell_length_a 12.369(2)
_cell_length_b 5.5640(10)
_cell_length_c 23.044(4)
_cell_volume 1559.4(5)
_diffrn_radiation_type Cu
_diffrn_radiation_wavelength 1.54178
_exptl_absorpt_coefficient_mu 3.71
_exptl_crystal_density_diffrn 1.504
_exptl_crystal_F_000 720
_cod_data_source_file al0472.cif
_cod_data_source_block al0472a
_cod_original_formula_sum 'C15 H17 Br1 N2 O3'
_cod_database_code 2000960

loop_
_atom_site_label
_atom_site_fract_x
_atom_site_fract_y
_atom_site_fract_z
_atom_site_U_iso_or_equiv
N1 -.0268(2) .2446(6) .64960(10) .0340(10)
C4 .0636(3) .1361(8) .6329(2) .0390(10)
C1 .1629(3) .2948(8) .6519(2) .0390(10)
C2 .1258(3) .4594(8) .6975(2) .0450(10)
C3 .0025(3) .4311(8) .6877(2) .0400(10)
O1 -.0609(3) .5469(7) .7100(2) .0600(10)
O2 .0594(3) -.0488(7) .6066(2) .0620(10)
C11 .2670(3) .1523(7) .6719(2) .0360(10)
C12 .3512(3) .1611(9) .6393(2) .0430(10)
C13 .4412(3) .0186(9) .6555(2) .0470(10)
C14 .4517(4) -.1311(10) .7023(3) .0600(10)
C15 .3683(4) -.1353(10) .7350(2) .0590(10)
C16 .2767(3) .0079(9) .7202(2) .0460(10)
Br1 .55800(10) .0400(2) .61180(10) .0790(10)
C5 -.1397(3) .1472(8) .6346(2) .0380(10)
N2 -.2044(3) .2329(6) .58120(10) .0360(10)
C6 -.1620(4) .1779(9) .5275(2) .0460(10)
C7 -.2445(4) .2513(10) .4741(2) .0590(10)
O3 -.2684(3) .4988(7) .4761(2) .0680(10)
C8 -.3107(4) .5511(10) .5277(2) .0610(10)
C9 -.2313(4) .4842(8) .5823(2) .0490(10)
H1A .173 .392 .619 ?
H2A .145 .623 .692 ?
H2B .159 .412 .737 ?
H12A .346 .266 .606 ?
H14A .515 -.233 .713 ?
H15A .374 -.237 .769 ?
H16A .219 .003 .743 ?
H5A -.178 .209 .668 ?
H5B -.128 -.030 .631 ?
H6A -.147 .009 .526 ?
H6B -.095 .263 .528 ?
H7A -.311 .161 .473 ?
H7B -.217 .215 .439 ?
H8A -.378 .464 .527 ?
H8B -.327 .720 .528 ?
H9A -.166 .578 .584 ?
H9B -.262 .519 .617 ?

loop_
_geom_bond_atom_site_label_1
_geom_bond_atom_site_label_2
_geom_bond_distance
N1 C4 1.385(5)
N1 C3 1.365(5)
N1 C5 1.479(5)
C4 C1 1.511(6)
C4 O2 1.190(6)
C1 C2 1.526(7)
C1 C11 1.511(5)
C2 C3 1.509(5)
C3 O1 1.200(6)
C11 C12 1.391(6)
C11 C16 1.360(6)
C12 C13 1.362(6)
C13 C14 1.350(8)
C13 Br1 1.909(4)
C14 C15 1.384(8)
C15 C16 1.376(7)
C5 N2 1.423(5)
N2 C6 1.462(6)
N2 C9 1.439(6)
C6 C7 1.505(6)
C7 O3 1.411(7)
O3 C8 1.414(7)
C8 C9 1.495(6)
